data_1508237
loop_
_publ_author_name
'Voica, Ana-Florina'
'Mendoza, Abraham'
'Gutekunst, Will R.'
'Fraga, Jorge Otero'
'Baran, Phil S.'

_publ_section_title
;
 Guided desaturation of unactivated aliphatics.
;
_journal_issue 8
_journal_name_full 'Nature chemistry'
_journal_page_first 629
_journal_page_last 635
_journal_paper_doi 10.1038/nchem.1385
_journal_volume 4
_journal_year 2012
_chemical_absolute_configuration rmad
_chemical_formula_sum 'C27 H35 N O2 S'
_chemical_formula_weight 437.62
_chemical_name_systematic
; 
 ? 
;
_space_group_IT_number 19
_symmetry_cell_setting orthorhombic
_symmetry_space_group_name_Hall 'P 2ac 2ab'
_symmetry_space_group_name_H-M 'P 21 21 21'
_atom_sites_solution_hydrogens geom
_atom_sites_solution_primary direct
_atom_sites_solution_secondary difmap
_audit_creation_method SHELXL-97
_cell_angle_alpha 90.00
_cell_angle_beta 90.00
_cell_angle_gamma 90.00
_cell_formula_units_Z 4
_cell_length_a 8.724(3)
_cell_length_b 11.713(4)
_cell_length_c 22.823(7)
_cell_measurement_reflns_used 1350
_cell_measurement_temperature 100(2)
_cell_measurement_theta_max 19.44
_cell_measurement_theta_min 2.49
_cell_volume 2332.2(13)
_computing_cell_refinement 'Bruker SAINT'
_computing_data_collection 'Bruker APEX2'
_computing_data_reduction 'Bruker SAINT'
_computing_molecular_graphics 'Bruker SHELXTL'
_computing_publication_material 'Bruker SHELXTL'
_computing_structure_refinement 'SHELXL-97 (Sheldrick, 2008)'
_computing_structure_solution 'SHELXS-97 (Sheldrick, 2008)'
_diffrn_ambient_temperature 100(2)
_diffrn_measured_fraction_theta_full 0.999
_diffrn_measured_fraction_theta_max 0.996
_diffrn_measurement_device_type 'Bruker APEX CCD'
_diffrn_measurement_method '\f scans'
_diffrn_radiation_monochromator graphite
_diffrn_radiation_source 'fine-focus sealed tube'
_diffrn_radiation_type MoK\a
_diffrn_radiation_wavelength 0.71073
_diffrn_reflns_av_R_equivalents 0.1445
_diffrn_reflns_av_sigmaI/netI 0.1301
_diffrn_reflns_limit_h_max 10
_diffrn_reflns_limit_h_min -10
_diffrn_reflns_limit_k_max 12
_diffrn_reflns_limit_k_min -14
_diffrn_reflns_limit_l_max 22
_diffrn_reflns_limit_l_min -27
_diffrn_reflns_number 17408
_diffrn_reflns_theta_full 25.00
_diffrn_reflns_theta_max 25.45
_diffrn_reflns_theta_min 1.95
_exptl_absorpt_coefficient_mu 0.163
_exptl_absorpt_correction_T_max 0.9713
_exptl_absorpt_correction_T_min 0.9604
_exptl_absorpt_correction_type multi-scan
_exptl_absorpt_process_details SADABS
_exptl_crystal_colour colourless
_exptl_crystal_density_diffrn 1.246
_exptl_crystal_density_meas ?
_exptl_crystal_density_method 'not measured'
_exptl_crystal_description Rod
_exptl_crystal_F_000 944
_exptl_crystal_size_max 0.25
_exptl_crystal_size_mid 0.23
_exptl_crystal_size_min 0.18
_refine_diff_density_max 0.315
_refine_diff_density_min -0.427
_refine_diff_density_rms 0.073
_refine_ls_abs_structure_details 'Flack H D (1983), Acta Cryst. A39, 876-881'
_refine_ls_abs_structure_Flack 0.14(15)
_refine_ls_extinction_coef 'not measured'
_refine_ls_extinction_method none
_refine_ls_goodness_of_fit_ref 1.016
_refine_ls_hydrogen_treatment constr
_refine_ls_matrix_type full
_refine_ls_number_parameters 285
_refine_ls_number_reflns 4219
_refine_ls_number_restraints 0
_refine_ls_restrained_S_all 1.016
_refine_ls_R_factor_all 0.1016
_refine_ls_R_factor_gt 0.0715
_refine_ls_shift/su_max 0.000
_refine_ls_shift/su_mean 0.000
_refine_ls_structure_factor_coef Fsqd
_refine_ls_weighting_details 'calc w=1/[\s^2^(Fo^2^)+(0.0841P)^2^+0.0000P] where P=(Fo^2^+2Fc^2^)/3'
_refine_ls_weighting_scheme calc
_refine_ls_wR_factor_gt 0.1643
_refine_ls_wR_factor_ref 0.1882
_reflns_number_gt 3058
_reflns_number_total 4219
_reflns_threshold_expression >2sigma(I)
_cod_data_source_file nchem.1385-s7.cif
_cod_data_source_block Baran180
_cod_depositor_comments
;
The following automatic conversions were performed:

'_symmetry_cell_setting' value 'Orthorhombic' changed to
'orthorhombic' according to
/home/saulius/struct/CIF-dictionaries/cif_core.dic dictionary named
'cif_core.dic' version 2.4.2 from 2011-04-26.

Automatic conversion script
Id: cif_fix_values 1891 2012-01-12 08:04:46Z andrius 

The following automatic conversions were performed:

'_exptl_crystal_density_meas' value 'not measured' was changed to '?'
- the value is perceived as not measured.

Automatic conversion script
Id: cif_fix_values 3008 2015-01-20 13:52:24Z robertas 
;
_cod_original_cell_volume 2332.3(12)
_cod_original_sg_symbol_H-M P2(1)2(1)2(1)
_cod_database_code 1508237

loop_
_symmetry_equiv_pos_as_xyz
'x, y, z'
'x+1/2, -y+1/2, -z'
'-x, y+1/2, -z+1/2'
'-x+1/2, -y, z+1/2'

loop_
_atom_site_label
_atom_site_type_symbol
_atom_site_fract_x
_atom_site_fract_y
_atom_site_fract_z
_atom_site_U_iso_or_equiv
_atom_site_adp_type
_atom_site_occupancy
_atom_site_symmetry_multiplicity
_atom_site_calc_flag
_atom_site_refinement_flags
S1 S 0.66512(13) 0.69541(10) 0.40927(5) 0.0244(3) Uani 1 1 d .
O1 O 0.5756(3) 0.7955(3) 0.42097(14) 0.0288(8) Uani 1 1 d .
O2 O 0.8285(3) 0.7034(3) 0.40443(14) 0.0281(7) Uani 1 1 d .
N1 N 0.6233(4) 0.6059(3) 0.46015(17) 0.0238(9) Uani 1 1 d .
C1 C 0.4683(5) 0.6114(4) 0.4875(2) 0.0254(11) Uani 1 1 d .
H1A H 0.3867 0.6066 0.4575 0.031 Uiso 1 1 calc R
H1B H 0.4552 0.6828 0.5101 0.031 Uiso 1 1 calc R
C2 C 0.4654(5) 0.5074(4) 0.5277(2) 0.0237(11) Uani 1 1 d .
C3 C 0.5666(5) 0.4205(4) 0.4937(2) 0.0229(11) Uani 1 1 d .
C4 C 0.7069(5) 0.4967(4) 0.4778(2) 0.0214(10) Uani 1 1 d .
C5 C 0.7989(5) 0.5261(4) 0.5336(2) 0.0271(11) Uani 1 1 d .
H5A H 0.8386 0.4546 0.5511 0.033 Uiso 1 1 calc R
H5B H 0.8879 0.5740 0.5227 0.033 Uiso 1 1 calc R
C6 C 0.7025(5) 0.5891(4) 0.5789(2) 0.0296(12) Uani 1 1 d .
H6A H 0.6924 0.6699 0.5669 0.036 Uiso 1 1 calc R
H6B H 0.7564 0.5873 0.6171 0.036 Uiso 1 1 calc R
C7 C 0.5427(5) 0.5380(4) 0.5865(2) 0.0299(11) Uani 1 1 d .
H7A H 0.4773 0.5934 0.6077 0.036 Uiso 1 1 calc R
H7B H 0.5504 0.4683 0.6108 0.036 Uiso 1 1 calc R
C8 C 0.4874(5) 0.3827(4) 0.4367(2) 0.0244(11) Uani 1 1 d .
H8A H 0.3934 0.3393 0.4464 0.029 Uiso 1 1 calc R
H8B H 0.4566 0.4511 0.4140 0.029 Uiso 1 1 calc R
C9 C 0.5910(4) 0.3094(4) 0.3996(2) 0.0257(11) Uani 1 1 d .
H9A H 0.5461 0.3024 0.3599 0.031 Uiso 1 1 calc R
H9B H 0.5959 0.2320 0.4168 0.031 Uiso 1 1 calc R
C10 C 0.7522(5) 0.3563(4) 0.3942(2) 0.0239(10) Uani 1 1 d .
C11 C 0.8064(5) 0.4436(4) 0.4299(2) 0.0230(10) Uani 1 1 d .
C12 C 0.9578(5) 0.4804(4) 0.4209(2) 0.0246(11) Uani 1 1 d .
H12 H 0.9981 0.5398 0.4447 0.029 Uiso 1 1 calc R
C13 C 1.0494(5) 0.4322(4) 0.3783(2) 0.0292(12) Uani 1 1 d .
H13 H 1.1513 0.4591 0.3735 0.035 Uiso 1 1 calc R
C14 C 0.9962(5) 0.3453(4) 0.3422(2) 0.0280(12) Uani 1 1 d .
C15 C 0.8479(5) 0.3084(4) 0.35221(19) 0.0238(10) Uani 1 1 d .
H15 H 0.8096 0.2471 0.3292 0.029 Uiso 1 1 calc R
C16 C 0.3010(5) 0.4675(4) 0.5392(2) 0.0291(12) Uani 1 1 d .
H16A H 0.3030 0.3966 0.5621 0.044 Uiso 1 1 calc R
H16B H 0.2491 0.4539 0.5018 0.044 Uiso 1 1 calc R
H16C H 0.2458 0.5264 0.5612 0.044 Uiso 1 1 calc R
C17 C 0.6094(5) 0.3142(4) 0.5285(2) 0.0271(11) Uani 1 1 d .
H17A H 0.6511 0.3369 0.5666 0.041 Uiso 1 1 calc R
H17B H 0.6866 0.2704 0.5069 0.041 Uiso 1 1 calc R
H17C H 0.5179 0.2670 0.5344 0.041 Uiso 1 1 calc R
C18 C 1.0892(5) 0.2935(5) 0.2931(2) 0.0309(12) Uani 1 1 d .
H18 H 1.0612 0.2108 0.2914 0.037 Uiso 1 1 calc R
C19 C 1.0437(6) 0.3444(6) 0.2351(2) 0.0473(16) Uani 1 1 d .
H19A H 0.9320 0.3407 0.2308 0.071 Uiso 1 1 calc R
H19B H 1.0923 0.3013 0.2033 0.071 Uiso 1 1 calc R
H19C H 1.0771 0.4242 0.2334 0.071 Uiso 1 1 calc R
C20 C 1.2603(5) 0.2987(5) 0.3030(2) 0.0338(12) Uani 1 1 d .
H20A H 1.2926 0.3786 0.3064 0.051 Uiso 1 1 calc R
H20B H 1.3134 0.2629 0.2699 0.051 Uiso 1 1 calc R
H20C H 1.2860 0.2580 0.3392 0.051 Uiso 1 1 calc R
C21 C 0.5954(5) 0.6401(4) 0.3426(2) 0.0266(11) Uani 1 1 d .
C22 C 0.4448(5) 0.6635(4) 0.3259(2) 0.0278(12) Uani 1 1 d .
H22 H 0.3810 0.7100 0.3498 0.033 Uiso 1 1 calc R
C23 C 0.3895(5) 0.6177(4) 0.2739(2) 0.0286(12) Uani 1 1 d .
H23 H 0.2873 0.6343 0.2623 0.034 Uiso 1 1 calc R
C24 C 0.4783(6) 0.5490(4) 0.2385(2) 0.0310(12) Uani 1 1 d .
C25 C 0.6284(6) 0.5267(5) 0.2562(2) 0.0315(12) Uani 1 1 d .
H25 H 0.6916 0.4798 0.2324 0.038 Uiso 1 1 calc R
C26 C 0.6869(5) 0.5710(4) 0.3073(2) 0.0270(11) Uani 1 1 d .
H26 H 0.7895 0.5546 0.3184 0.032 Uiso 1 1 calc R
C27 C 0.4184(7) 0.5014(5) 0.1819(2) 0.0418(14) Uani 1 1 d .
H27A H 0.3079 0.5153 0.1793 0.063 Uiso 1 1 calc R
H27B H 0.4381 0.4191 0.1804 0.063 Uiso 1 1 calc R
H27C H 0.4702 0.5389 0.1490 0.063 Uiso 1 1 calc R

loop_
_atom_site_aniso_label
_atom_site_aniso_U_11
_atom_site_aniso_U_22
_atom_site_aniso_U_33
_atom_site_aniso_U_23
_atom_site_aniso_U_13
_atom_site_aniso_U_12
S1 0.0308(6) 0.0220(6) 0.0203(6) 0.0005(5) 0.0005(5) -0.0025(5)
O1 0.0395(17) 0.0210(18) 0.0258(19) 0.0016(16) 0.0021(14) -0.0006(15)
O2 0.0290(15) 0.0292(18) 0.0261(18) 0.0001(16) 0.0023(15) -0.0047(15)
N1 0.0275(19) 0.019(2) 0.024(2) 0.0020(17) 0.0024(17) -0.0008(16)
C1 0.027(2) 0.023(3) 0.026(3) -0.002(2) 0.007(2) 0.004(2)
C2 0.025(2) 0.025(3) 0.022(3) -0.001(2) 0.004(2) 0.001(2)
C3 0.024(2) 0.021(3) 0.024(3) 0.005(2) 0.0027(19) -0.0033(19)
C4 0.024(2) 0.021(2) 0.019(3) 0.0020(19) 0.0028(18) 0.0012(18)
C5 0.033(3) 0.030(3) 0.018(3) 0.001(2) -0.0027(19) 0.000(2)
C6 0.033(2) 0.033(3) 0.023(3) -0.004(2) -0.003(2) 0.001(2)
C7 0.036(2) 0.037(3) 0.017(3) -0.003(2) 0.003(2) 0.000(2)
C8 0.023(2) 0.022(3) 0.028(3) -0.003(2) 0.004(2) -0.001(2)
C9 0.022(2) 0.032(3) 0.024(3) -0.008(2) -0.0006(19) -0.001(2)
C10 0.025(2) 0.025(2) 0.022(3) -0.001(2) -0.003(2) 0.001(2)
C11 0.028(2) 0.020(3) 0.021(3) 0.0016(19) -0.0011(19) 0.0021(19)
C12 0.026(2) 0.024(3) 0.024(3) 0.001(2) 0.001(2) 0.001(2)
C13 0.020(2) 0.035(3) 0.032(3) 0.000(2) 0.000(2) 0.001(2)
C14 0.028(2) 0.034(3) 0.022(3) 0.006(2) 0.001(2) 0.002(2)
C15 0.025(2) 0.026(3) 0.021(2) -0.005(2) -0.0062(19) 0.003(2)
C16 0.028(2) 0.028(3) 0.032(3) -0.003(2) 0.007(2) 0.000(2)
C17 0.028(2) 0.026(3) 0.028(3) 0.002(2) 0.003(2) 0.002(2)
C18 0.026(2) 0.042(3) 0.024(3) -0.003(3) 0.002(2) 0.001(2)
C19 0.041(3) 0.080(5) 0.021(3) 0.003(3) 0.003(2) 0.018(3)
C20 0.028(2) 0.046(3) 0.027(3) -0.005(3) 0.004(2) 0.006(3)
C21 0.033(2) 0.027(3) 0.020(3) 0.001(2) 0.003(2) -0.005(2)
C22 0.032(2) 0.027(3) 0.025(3) 0.001(2) 0.007(2) -0.002(2)
C23 0.031(2) 0.028(3) 0.026(3) 0.000(2) -0.005(2) 0.003(2)
C24 0.041(3) 0.032(3) 0.020(3) 0.003(2) 0.002(2) -0.003(2)
C25 0.037(3) 0.034(3) 0.024(3) -0.002(2) 0.001(2) 0.001(2)
C26 0.033(2) 0.024(3) 0.024(3) 0.001(2) -0.001(2) 0.001(2)
C27 0.043(3) 0.046(4) 0.036(3) -0.003(3) -0.009(3) 0.000(3)

loop_
_atom_type_symbol
_atom_type_description
_atom_type_scat_dispersion_real
_atom_type_scat_dispersion_imag
_atom_type_scat_source
C C 0.0033 0.0016 'International Tables Vol C Tables 4.2.6.8 and 6.1.1.4'
H H 0.0000 0.0000 'International Tables Vol C Tables 4.2.6.8 and 6.1.1.4'
N N 0.0061 0.0033 'International Tables Vol C Tables 4.2.6.8 and 6.1.1.4'
O O 0.0106 0.0060 'International Tables Vol C Tables 4.2.6.8 and 6.1.1.4'
S S 0.1246 0.1234 'International Tables Vol C Tables 4.2.6.8 and 6.1.1.4'

loop_
_geom_angle_atom_site_label_1
_geom_angle_atom_site_label_2
_geom_angle_atom_site_label_3
_geom_angle
O2 S1 O1 120.2(2)
O2 S1 N1 108.9(2)
O1 S1 N1 106.00(19)
O2 S1 C21 107.5(2)
O1 S1 C21 105.9(2)
N1 S1 C21 107.8(2)
C1 N1 C4 111.0(3)
C1 N1 S1 118.7(3)
C4 N1 S1 129.0(3)
N1 C1 C2 103.5(3)
N1 C1 H1A 111.1
C2 C1 H1A 111.1
N1 C1 H1B 111.1
C2 C1 H1B 111.1
H1A C1 H1B 109.0
C1 C2 C16 111.3(4)
C1 C2 C7 109.3(4)
C16 C2 C7 109.4(4)
C1 C2 C3 102.2(4)
C16 C2 C3 114.7(4)
C7 C2 C3 109.8(4)
C17 C3 C8 108.4(4)
C17 C3 C2 114.4(4)
C8 C3 C2 110.9(4)
C17 C3 C4 113.4(3)
C8 C3 C4 108.7(4)
C2 C3 C4 100.8(3)
N1 C4 C11 115.1(4)
N1 C4 C5 106.2(4)
C11 C4 C5 112.6(4)
N1 C4 C3 99.6(3)
C11 C4 C3 112.3(4)
C5 C4 C3 110.1(4)
C6 C5 C4 112.3(4)
C6 C5 H5A 109.1
C4 C5 H5A 109.1
C6 C5 H5B 109.1
C4 C5 H5B 109.1
H5A C5 H5B 107.9
C5 C6 C7 113.1(4)
C5 C6 H6A 109.0
C7 C6 H6A 109.0
C5 C6 H6B 109.0
C7 C6 H6B 109.0
H6A C6 H6B 107.8
C6 C7 C2 113.0(4)
C6 C7 H7A 109.0
C2 C7 H7A 109.0
C6 C7 H7B 109.0
C2 C7 H7B 109.0
H7A C7 H7B 107.8
C9 C8 C3 111.7(4)
C9 C8 H8A 109.3
C3 C8 H8A 109.3
C9 C8 H8B 109.3
C3 C8 H8B 109.3
H8A C8 H8B 107.9
C8 C9 C10 113.3(4)
C8 C9 H9A 108.9
C10 C9 H9A 108.9
C8 C9 H9B 108.9
C10 C9 H9B 108.9
H9A C9 H9B 107.7
C15 C10 C11 119.8(4)
C15 C10 C9 117.8(4)
C11 C10 C9 122.4(4)
C10 C11 C12 117.4(4)
C10 C11 C4 121.7(4)
C12 C11 C4 120.9(4)
C13 C12 C11 121.4(4)
C13 C12 H12 119.3
C11 C12 H12 119.3
C12 C13 C14 121.7(4)
C12 C13 H13 119.2
C14 C13 H13 119.2
C15 C14 C13 116.4(4)
C15 C14 C18 119.9(5)
C13 C14 C18 123.7(4)
C14 C15 C10 123.3(4)
C14 C15 H15 118.3
C10 C15 H15 118.3
C2 C16 H16A 109.5
C2 C16 H16B 109.5
H16A C16 H16B 109.5
C2 C16 H16C 109.5
H16A C16 H16C 109.5
H16B C16 H16C 109.5
C3 C17 H17A 109.5
C3 C17 H17B 109.5
H17A C17 H17B 109.5
C3 C17 H17C 109.5
H17A C17 H17C 109.5
H17B C17 H17C 109.5
C19 C18 C20 112.2(4)
C19 C18 C14 110.6(4)
C20 C18 C14 113.7(4)
C19 C18 H18 106.6
C20 C18 H18 106.6
C14 C18 H18 106.6
C18 C19 H19A 109.5
C18 C19 H19B 109.5
H19A C19 H19B 109.5
C18 C19 H19C 109.5
H19A C19 H19C 109.5
H19B C19 H19C 109.5
C18 C20 H20A 109.5
C18 C20 H20B 109.5
H20A C20 H20B 109.5
C18 C20 H20C 109.5
H20A C20 H20C 109.5
H20B C20 H20C 109.5
C26 C21 C22 119.7(4)
C26 C21 S1 121.0(4)
C22 C21 S1 119.2(4)
C23 C22 C21 118.9(4)
C23 C22 H22 120.5
C21 C22 H22 120.5
C24 C23 C22 122.0(5)
C24 C23 H23 119.0
C22 C23 H23 119.0
C23 C24 C25 117.9(5)
C23 C24 C27 121.6(5)
C25 C24 C27 120.4(5)
C26 C25 C24 121.6(5)
C26 C25 H25 119.2
C24 C25 H25 119.2
C25 C26 C21 119.8(4)
C25 C26 H26 120.1
C21 C26 H26 120.1
C24 C27 H27A 109.5
C24 C27 H27B 109.5
H27A C27 H27B 109.5
C24 C27 H27C 109.5
H27A C27 H27C 109.5
H27B C27 H27C 109.5

loop_
_geom_bond_atom_site_label_1
_geom_bond_atom_site_label_2
_geom_bond_distance
S1 O2 1.433(3)
S1 O1 1.434(3)
S1 N1 1.606(4)
S1 C21 1.762(5)
N1 C1 1.491(5)
N1 C4 1.526(5)
C1 C2 1.526(7)
C1 H1A 0.9900
C1 H1B 0.9900
C2 C16 1.531(6)
C2 C7 1.543(7)
C2 C3 1.555(6)
C3 C17 1.524(6)
C3 C8 1.538(6)
C3 C4 1.558(6)
C4 C11 1.529(6)
C4 C5 1.544(6)
C5 C6 1.523(6)
C5 H5A 0.9900
C5 H5B 0.9900
C6 C7 1.527(6)
C6 H6A 0.9900
C6 H6B 0.9900
C7 H7A 0.9900
C7 H7B 0.9900
C8 C9 1.507(6)
C8 H8A 0.9900
C8 H8B 0.9900
C9 C10 1.514(6)
C9 H9A 0.9900
C9 H9B 0.9900
C10 C15 1.390(6)
C10 C11 1.390(6)
C11 C12 1.405(6)
C12 C13 1.380(7)
C12 H12 0.9500
C13 C14 1.388(7)
C13 H13 0.9500
C14 C15 1.383(6)
C14 C18 1.512(7)
C15 H15 0.9500
C16 H16A 0.9800
C16 H16B 0.9800
C16 H16C 0.9800
C17 H17A 0.9800
C17 H17B 0.9800
C17 H17C 0.9800
C18 C19 1.504(7)
C18 C20 1.511(6)
C18 H18 1.0000
C19 H19A 0.9800
C19 H19B 0.9800
C19 H19C 0.9800
C20 H20A 0.9800
C20 H20B 0.9800
C20 H20C 0.9800
C21 C26 1.394(6)
C21 C22 1.395(6)
C22 C23 1.390(7)
C22 H22 0.9500
C23 C24 1.378(7)
C23 H23 0.9500
C24 C25 1.394(7)
C24 C27 1.501(7)
C25 C26 1.374(7)
C25 H25 0.9500
C26 H26 0.9500
C27 H27A 0.9800
C27 H27B 0.9800
C27 H27C 0.9800

loop_
_cod_related_entry_id
_cod_related_entry_code
_cod_related_entry_database
1 30651967 ChemSpider
